data_2233390
loop_
_publ_author_name
'Ha, Kwang'

_publ_section_title
;
 (2,3-Di-2-pyridylpyrazine-\k^2^<i>N</i>^2^,<i>N</i>^3^)bis(thiocyanato-\k<i>S</i>)palladium(II)
;
_journal_coeditor_code BT5782
_journal_issue 2
_journal_name_full 'Acta Crystallographica Section E'
_journal_page_first m144
_journal_paper_doi 10.1107/S1600536812000980
_journal_volume 68
_journal_year 2012
_chemical_formula_iupac '[Pd (N C S)2 (C14 H10 N4)]'
_chemical_formula_moiety 'C16 H10 N6 Pd S2'
_chemical_formula_sum 'C16 H10 N6 Pd S2'
_chemical_formula_weight 456.82
_chemical_name_systematic
;
(2,3-Di-2-pyridylpyrazine-\k^2^<i>N</i>^2^,<i>N</i>^3^)bis(thiocyanato-
\k<i>S</i>)palladium(II)
;
_space_group_IT_number 14
_symmetry_cell_setting monoclinic
_symmetry_space_group_name_Hall '-P 2ybc'
_symmetry_space_group_name_H-M 'P 1 21/c 1'
_atom_sites_solution_hydrogens geom
_atom_sites_solution_primary direct
_atom_sites_solution_secondary difmap
_audit_creation_method SHELXL-97
_cell_angle_alpha 90.00
_cell_angle_beta 102.9600(10)
_cell_angle_gamma 90.00
_cell_formula_units_Z 4
_cell_length_a 15.8236(11)
_cell_length_b 13.5901(9)
_cell_length_c 7.9189(6)
_cell_measurement_reflns_used 2951
_cell_measurement_temperature 200(2)
_cell_measurement_theta_max 25.62
_cell_measurement_theta_min 2.64
_cell_volume 1659.5(2)
_computing_cell_refinement 'SAINT (Bruker, 2000)'
_computing_data_collection 'SMART (Bruker, 2000)'
_computing_data_reduction 'SAINT (Bruker, 2000)'
_computing_molecular_graphics 'ORTEP-3 (Farrugia, 1997) and PLATON (Spek, 2009)'
_computing_publication_material 'SHELXL97 (Sheldrick, 2008)'
_computing_structure_refinement 'SHELXL97 (Sheldrick, 2008)'
_computing_structure_solution 'SHELXS97 (Sheldrick, 2008)'
_diffrn_ambient_temperature 200(2)
_diffrn_measured_fraction_theta_full 0.995
_diffrn_measured_fraction_theta_max 0.995
_diffrn_measurement_device_type 'Bruker SMART 1000 CCD'
_diffrn_measurement_method '\f and \w scans'
_diffrn_radiation_monochromator graphite
_diffrn_radiation_source 'fine-focus sealed tube'
_diffrn_radiation_type MoK\a
_diffrn_radiation_wavelength 0.71073
_diffrn_reflns_av_R_equivalents 0.0707
_diffrn_reflns_av_sigmaI/netI 0.0839
_diffrn_reflns_limit_h_max 19
_diffrn_reflns_limit_h_min -19
_diffrn_reflns_limit_k_max 14
_diffrn_reflns_limit_k_min -16
_diffrn_reflns_limit_l_max 9
_diffrn_reflns_limit_l_min -9
_diffrn_reflns_number 10174
_diffrn_reflns_theta_full 26.00
_diffrn_reflns_theta_max 26.00
_diffrn_reflns_theta_min 2.00
_diffrn_standards_decay_% 0
_diffrn_standards_interval_count 0
_diffrn_standards_interval_time 0
_diffrn_standards_number 0
_exptl_absorpt_coefficient_mu 1.382
_exptl_absorpt_correction_T_max 1.000000
_exptl_absorpt_correction_T_min 0.835072
_exptl_absorpt_correction_type multi-scan
_exptl_absorpt_process_details '(SADABS; Bruker, 2000)'
_exptl_crystal_colour yellow
_exptl_crystal_density_diffrn 1.828
_exptl_crystal_density_method 'not measured'
_exptl_crystal_description plate
_exptl_crystal_F_000 904
_exptl_crystal_size_max 0.27
_exptl_crystal_size_mid 0.25
_exptl_crystal_size_min 0.13
_refine_diff_density_max 0.892
_refine_diff_density_min -0.662
_refine_ls_extinction_method none
_refine_ls_goodness_of_fit_ref 1.000
_refine_ls_hydrogen_treatment constr
_refine_ls_matrix_type full
_refine_ls_number_parameters 226
_refine_ls_number_reflns 3247
_refine_ls_number_restraints 0
_refine_ls_restrained_S_all 1.000
_refine_ls_R_factor_all 0.0809
_refine_ls_R_factor_gt 0.0455
_refine_ls_shift/su_max 0.000
_refine_ls_shift/su_mean 0.000
_refine_ls_structure_factor_coef Fsqd
_refine_ls_weighting_details 'calc w=1/[\s^2^(Fo^2^)+(0.0351P)^2^] where P=(Fo^2^+2Fc^2^)/3'
_refine_ls_weighting_scheme calc
_refine_ls_wR_factor_gt 0.0841
_refine_ls_wR_factor_ref 0.1002
_reflns_number_gt 2248
_reflns_number_total 3247
_reflns_threshold_expression I>2\s(I)
_cod_data_source_file bt5782.cif
_cod_data_source_block global
_cod_original_sg_symbol_H-M 'P 21/c'
_cod_database_code 2233390

loop_
_symmetry_equiv_pos_as_xyz
'x, y, z'
'-x, y+1/2, -z+1/2'
'-x, -y, -z'
'x, -y-1/2, z-1/2'

loop_
_atom_site_type_symbol
_atom_site_label
_atom_site_fract_x
_atom_site_fract_y
_atom_site_fract_z
_atom_site_U_iso_or_equiv
_atom_site_adp_type
_atom_site_calc_flag
_atom_site_refinement_flags
_atom_site_occupancy
_atom_site_symmetry_multiplicity
Pd Pd1 0.19166(3) 0.47138(3) 0.53401(6) 0.02445(15) Uani d . 1 1
S S1 0.11316(10) 0.43246(12) 0.2597(2) 0.0379(4) Uani d . 1 1
S S2 0.23273(12) 0.30866(11) 0.5347(2) 0.0455(5) Uani d . 1 1
N N1 0.3412(3) 0.7055(3) 0.3986(6) 0.0299(12) Uani d . 1 1
N N2 0.4466(3) 0.5833(3) 0.6359(6) 0.0298(11) Uani d . 1 1
N N3 0.1593(3) 0.6182(3) 0.5309(5) 0.0229(10) Uani d . 1 1
N N4 0.2666(3) 0.4960(3) 0.7755(6) 0.0236(11) Uani d . 1 1
N N5 -0.0358(3) 0.5536(4) 0.2015(7) 0.0434(14) Uani d . 1 1
N N6 0.3992(4) 0.3047(4) 0.7615(8) 0.0519(16) Uani d . 1 1
C C1 0.3097(3) 0.6576(4) 0.5210(7) 0.0237(13) Uani d . 1 1
C C2 0.3637(3) 0.5968(4) 0.6413(7) 0.0249(13) Uani d . 1 1
C C3 0.4761(4) 0.6298(4) 0.5124(8) 0.0330(15) Uani d . 1 1
H H3 0.5350 0.6215 0.5063 0.040 Uiso calc R 1 1
C C4 0.4231(4) 0.6892(4) 0.3940(8) 0.0317(14) Uani d . 1 1
H H4 0.4459 0.7197 0.3058 0.038 Uiso calc R 1 1
C C5 0.2195(3) 0.6873(4) 0.5241(7) 0.0230(13) Uani d . 1 1
C C6 0.1985(4) 0.7861(4) 0.5149(8) 0.0323(14) Uani d . 1 1
H H6 0.2410 0.8338 0.5051 0.039 Uiso calc R 1 1
C C7 0.1161(4) 0.8153(4) 0.5200(8) 0.0328(15) Uani d . 1 1
H H7 0.1013 0.8832 0.5138 0.039 Uiso calc R 1 1
C C8 0.0551(4) 0.7456(4) 0.5339(8) 0.0331(14) Uani d . 1 1
H H8 -0.0020 0.7645 0.5399 0.040 Uiso calc R 1 1
C C9 0.0785(4) 0.6479(4) 0.5391(7) 0.0256(13) Uani d . 1 1
H H9 0.0365 0.5995 0.5487 0.031 Uiso calc R 1 1
C C10 0.3414(3) 0.5479(3) 0.7954(7) 0.0218(12) Uani d . 1 1
C C11 0.3978(4) 0.5543(4) 0.9550(7) 0.0298(14) Uani d . 1 1
H H11 0.4494 0.5921 0.9681 0.036 Uiso calc R 1 1
C C12 0.3797(4) 0.5061(4) 1.0957(8) 0.0308(14) Uani d . 1 1
H H12 0.4190 0.5086 1.2056 0.037 Uiso calc R 1 1
C C13 0.3029(4) 0.4541(4) 1.0736(8) 0.0323(14) Uani d . 1 1
H H13 0.2884 0.4206 1.1684 0.039 Uiso calc R 1 1
C C14 0.2480(4) 0.4517(4) 0.9131(8) 0.0292(14) Uani d . 1 1
H H14 0.1947 0.4171 0.8992 0.035 Uiso calc R 1 1
C C15 0.0257(4) 0.5056(4) 0.2271(8) 0.0326(14) Uani d . 1 1
C C16 0.3312(5) 0.3072(4) 0.6693(9) 0.0371(16) Uani d . 1 1

loop_
_atom_site_aniso_label
_atom_site_aniso_U_11
_atom_site_aniso_U_22
_atom_site_aniso_U_33
_atom_site_aniso_U_12
_atom_site_aniso_U_13
_atom_site_aniso_U_23
Pd1 0.0243(3) 0.0191(2) 0.0282(3) 0.00066(18) 0.00218(18) -0.00024(19)
S1 0.0347(10) 0.0434(10) 0.0325(10) -0.0005(7) 0.0006(8) -0.0074(7)
S2 0.0538(12) 0.0205(8) 0.0555(12) 0.0066(7) -0.0018(9) -0.0058(7)
N1 0.029(3) 0.028(3) 0.034(3) 0.002(2) 0.009(2) 0.004(2)
N2 0.026(3) 0.028(3) 0.036(3) 0.003(2) 0.008(2) 0.002(2)
N3 0.027(3) 0.022(2) 0.020(3) -0.0008(19) 0.005(2) 0.0022(19)
N4 0.022(3) 0.022(2) 0.027(3) 0.0048(18) 0.006(2) 0.0001(19)
N5 0.028(3) 0.052(4) 0.046(4) 0.001(3) -0.002(3) 0.004(3)
N6 0.039(4) 0.052(4) 0.065(5) 0.016(3) 0.013(3) 0.009(3)
C1 0.021(3) 0.019(3) 0.029(3) -0.004(2) 0.002(3) -0.007(2)
C2 0.025(3) 0.020(3) 0.027(3) -0.002(2) 0.000(3) -0.004(2)
C3 0.029(4) 0.032(3) 0.042(4) 0.003(3) 0.014(3) -0.004(3)
C4 0.033(4) 0.024(3) 0.040(4) -0.003(3) 0.011(3) -0.002(3)
C5 0.024(3) 0.025(3) 0.017(3) 0.001(2) -0.001(3) 0.001(2)
C6 0.033(4) 0.028(3) 0.032(4) 0.000(3) 0.000(3) 0.000(3)
C7 0.043(4) 0.019(3) 0.037(4) 0.009(3) 0.010(3) 0.002(3)
C8 0.026(3) 0.034(3) 0.037(4) 0.009(3) 0.003(3) -0.001(3)
C9 0.029(3) 0.028(3) 0.019(3) -0.004(2) 0.004(3) 0.001(2)
C10 0.016(3) 0.018(3) 0.029(3) 0.005(2) 0.001(2) 0.001(2)
C11 0.027(3) 0.027(3) 0.034(4) 0.006(2) 0.004(3) -0.002(3)
C12 0.029(4) 0.026(3) 0.032(4) 0.011(3) -0.004(3) -0.001(3)
C13 0.043(4) 0.025(3) 0.029(4) 0.014(3) 0.008(3) 0.008(3)
C14 0.023(3) 0.029(3) 0.037(4) 0.003(2) 0.010(3) 0.002(3)
C15 0.034(4) 0.041(4) 0.021(3) -0.014(3) 0.002(3) 0.003(3)
C16 0.047(4) 0.021(3) 0.049(5) 0.006(3) 0.022(4) 0.006(3)

loop_
_atom_type_symbol
_atom_type_description
_atom_type_scat_dispersion_real
_atom_type_scat_dispersion_imag
_atom_type_scat_source
C C 0.0033 0.0016 'International Tables Vol C Tables 4.2.6.8 and 6.1.1.4'
H H 0.0000 0.0000 'International Tables Vol C Tables 4.2.6.8 and 6.1.1.4'
N N 0.0061 0.0033 'International Tables Vol C Tables 4.2.6.8 and 6.1.1.4'
Pd Pd -0.9988 1.0072 'International Tables Vol C Tables 4.2.6.8 and 6.1.1.4'
S S 0.1246 0.1234 'International Tables Vol C Tables 4.2.6.8 and 6.1.1.4'

loop_
_geom_angle_atom_site_label_1
_geom_angle_atom_site_label_2
_geom_angle_atom_site_label_3
_geom_angle
_geom_angle_publ_flag
N4 Pd1 N3 86.73(16) y
N4 Pd1 S2 92.92(12) ?
N3 Pd1 S2 177.82(13) ?
N4 Pd1 S1 175.50(12) ?
N3 Pd1 S1 97.51(13) ?
S2 Pd1 S1 82.78(6) y
C15 S1 Pd1 105.1(2) ?
C16 S2 Pd1 103.5(2) ?
C4 N1 C1 117.4(5) ?
C3 N2 C2 117.8(5) ?
C5 N3 C9 118.5(4) ?
C5 N3 Pd1 120.0(4) ?
C9 N3 Pd1 121.5(3) ?
C14 N4 C10 119.1(5) ?
C14 N4 Pd1 120.2(4) ?
C10 N4 Pd1 120.2(4) ?
N1 C1 C2 120.4(5) ?
N1 C1 C5 113.0(5) ?
C2 C1 C5 126.2(5) ?
N2 C2 C1 120.9(5) ?
N2 C2 C10 112.2(5) ?
C1 C2 C10 126.7(5) ?
N2 C3 C4 121.3(5) ?
N2 C3 H3 119.4 ?
C4 C3 H3 119.4 ?
N1 C4 C3 122.1(5) ?
N1 C4 H4 118.9 ?
C3 C4 H4 118.9 ?
N3 C5 C6 121.0(5) ?
N3 C5 C1 120.1(5) ?
C6 C5 C1 118.9(5) ?
C7 C6 C5 120.0(5) ?
C7 C6 H6 120.0 ?
C5 C6 H6 120.0 ?
C6 C7 C8 119.4(5) ?
C6 C7 H7 120.3 ?
C8 C7 H7 120.3 ?
C7 C8 C9 118.6(5) ?
C7 C8 H8 120.7 ?
C9 C8 H8 120.7 ?
N3 C9 C8 122.4(5) ?
N3 C9 H9 118.8 ?
C8 C9 H9 118.8 ?
N4 C10 C11 120.6(5) ?
N4 C10 C2 119.7(5) ?
C11 C10 C2 119.8(5) ?
C12 C11 C10 120.2(5) ?
C12 C11 H11 119.9 ?
C10 C11 H11 119.9 ?
C11 C12 C13 118.5(6) ?
C11 C12 H12 120.8 ?
C13 C12 H12 120.8 ?
C14 C13 C12 119.1(5) ?
C14 C13 H13 120.4 ?
C12 C13 H13 120.4 ?
N4 C14 C13 122.4(5) ?
N4 C14 H14 118.8 ?
C13 C14 H14 118.8 ?
N5 C15 S1 177.8(6) ?
N6 C16 S2 178.9(6) ?

loop_
_geom_bond_atom_site_label_1
_geom_bond_atom_site_label_2
_geom_bond_distance
_geom_bond_publ_flag
Pd1 N3 2.059(4) y
Pd1 N4 2.039(5) y
Pd1 S1 2.3090(17) y
Pd1 S2 2.3045(15) y
S1 C15 1.677(7) ?
S2 C16 1.679(7) ?
N1 C4 1.324(7) ?
N1 C1 1.352(7) ?
N2 C3 1.333(7) ?
N2 C2 1.336(6) ?
N3 C5 1.347(6) ?
N3 C9 1.356(6) ?
N4 C14 1.334(7) ?
N4 C10 1.356(6) ?
N5 C15 1.151(7) ?
N6 C16 1.157(8) ?
C1 C2 1.398(7) ?
C1 C5 1.488(7) ?
C2 C10 1.499(7) ?
C3 C4 1.372(8) ?
C3 H3 0.9500 ?
C4 H4 0.9500 ?
C5 C6 1.382(7) ?
C6 C7 1.371(7) ?
C6 H6 0.9500 ?
C7 C8 1.374(8) ?
C7 H7 0.9500 ?
C8 C9 1.377(7) ?
C8 H8 0.9500 ?
C9 H9 0.9500 ?
C10 C11 1.378(7) ?
C11 C12 1.377(8) ?
C11 H11 0.9500 ?
C12 C13 1.383(8) ?
C12 H12 0.9500 ?
C13 C14 1.369(8) ?
C13 H13 0.9500 ?
C14 H14 0.9500 ?

loop_
_geom_hbond_atom_site_label_D
_geom_hbond_atom_site_label_H
_geom_hbond_atom_site_label_A
_geom_hbond_site_symmetry_A
_geom_hbond_distance_DH
_geom_hbond_distance_HA
_geom_hbond_distance_DA
_geom_hbond_angle_DHA
C12 H12 N2 3_667 0.95 2.54 3.306(7) 137.7
C14 H14 N5 3_566 0.95 2.49 3.277(8) 139.7

loop_
_geom_torsion_atom_site_label_1
_geom_torsion_atom_site_label_2
_geom_torsion_atom_site_label_3
_geom_torsion_atom_site_label_4
_geom_torsion
N3 Pd1 S1 C15 -32.7(2)
S2 Pd1 S1 C15 149.5(2)
N4 Pd1 S2 C16 -26.8(3)
S1 Pd1 S2 C16 151.9(2)
N4 Pd1 N3 C5 68.5(4)
S1 Pd1 N3 C5 -110.0(4)
N4 Pd1 N3 C9 -110.1(4)
S1 Pd1 N3 C9 71.4(4)
N3 Pd1 N4 C14 115.9(4)
S2 Pd1 N4 C14 -66.3(4)
N3 Pd1 N4 C10 -72.1(4)
S2 Pd1 N4 C10 105.8(4)
C4 N1 C1 C2 2.5(8)
C4 N1 C1 C5 175.3(5)
C3 N2 C2 C1 0.0(8)
C3 N2 C2 C10 -174.9(5)
N1 C1 C2 N2 -1.2(8)
C5 C1 C2 N2 -173.0(5)
N1 C1 C2 C10 172.9(5)
C5 C1 C2 C10 1.2(9)
C2 N2 C3 C4 -0.3(8)
C1 N1 C4 C3 -2.8(8)
N2 C3 C4 N1 1.7(9)
C9 N3 C5 C6 -4.0(8)
Pd1 N3 C5 C6 177.4(4)
C9 N3 C5 C1 177.9(5)
Pd1 N3 C5 C1 -0.7(7)
N1 C1 C5 N3 133.2(5)
C2 C1 C5 N3 -54.5(8)
N1 C1 C5 C6 -44.9(7)
C2 C1 C5 C6 127.3(6)
N3 C5 C6 C7 2.8(8)
C1 C5 C6 C7 -179.1(5)
C5 C6 C7 C8 -0.1(9)
C6 C7 C8 C9 -1.2(9)
C5 N3 C9 C8 2.6(8)
Pd1 N3 C9 C8 -178.8(4)
C7 C8 C9 N3 0.0(8)
C14 N4 C10 C11 0.4(7)
Pd1 N4 C10 C11 -171.7(4)
C14 N4 C10 C2 179.1(4)
Pd1 N4 C10 C2 7.0(6)
N2 C2 C10 N4 -135.8(5)
C1 C2 C10 N4 49.7(7)
N2 C2 C10 C11 42.9(6)
C1 C2 C10 C11 -131.6(6)
N4 C10 C11 C12 1.5(7)
C2 C10 C11 C12 -177.2(5)
C10 C11 C12 C13 -1.9(8)
C11 C12 C13 C14 0.5(8)
C10 N4 C14 C13 -1.9(7)
Pd1 N4 C14 C13 170.2(4)
C12 C13 C14 N4 1.4(8)

loop_
_cod_related_entry_id
_cod_related_entry_database
_cod_related_entry_code
1 ChemSpider 30657389
